data_7038218
loop_
_publ_author_name
'Stadelman, Bradley S.'
'Kimani, Martin M.'
'Bayse, Craig A.'
'McMillen, Colin D.'
'Brumaghim, Julia L.'

_publ_section_title
;
 Synthesis, characterization, DFT calculations, and electrochemical
 comparison of novel iron(ii) complexes with thione and selone ligands.
;
_journal_issue 11
_journal_name_full 'Dalton transactions (Cambridge, England : 2003)'
_journal_page_first 4697
_journal_page_last 4711
_journal_paper_doi 10.1039/c5dt03384e
_journal_volume 45
_journal_year 2016
_chemical_formula_sum 'C10 H16 Cl2 Fe N4 S2'
_chemical_formula_weight 383.14
_space_group_crystal_system monoclinic
_space_group_IT_number 14
_space_group_name_Hall '-P 2yn'
_space_group_name_H-M_alt 'P 1 21/n 1'
_symmetry_space_group_name_Hall '-P 2yn'
_symmetry_space_group_name_H-M 'P 1 21/n 1'
_atom_sites_solution_hydrogens geom
_atom_sites_solution_primary direct
_atom_sites_solution_secondary difmap
_audit_creation_method SHELXL-2014/7
_audit_update_record
;
2015-10-06 deposited with the CCDC.
2016-02-01 downloaded from the CCDC.
;
_cell_angle_alpha 90
_cell_angle_beta 109.477(8)
_cell_angle_gamma 90
_cell_formula_units_Z 4
_cell_length_a 9.416(2)
_cell_length_b 13.653(2)
_cell_length_c 13.120(3)
_cell_measurement_reflns_used 3251
_cell_measurement_temperature 173(2)
_cell_measurement_theta_max 26.8140
_cell_measurement_theta_min 2.2218
_cell_volume 1590.1(6)
_computing_cell_refinement 'CrystalClear (Rigaku/MSC, 2006)'
_computing_data_collection 'CrystalClear (Rigaku/MSC, 2006)'
_computing_data_reduction 'CrystalClear (Rigaku/MSC, 2006)'
_computing_molecular_graphics 'DIAMOND (Bradenburg, 1999)'
_computing_publication_material 'SHELXL-2014/7 (Sheldrick, 2014)'
_computing_structure_refinement 'SHELXL-2014/7 (Sheldrick, 2014)'
_computing_structure_solution 'SHELXS-97 (Sheldrick, 1990)'
_diffrn_ambient_temperature 173(2)
_diffrn_detector_area_resol_mean 14.6199
_diffrn_measured_fraction_theta_full 0.998
_diffrn_measured_fraction_theta_max 0.998
_diffrn_measurement_device_type 'Rigaku AFC8S'
_diffrn_measurement_method '\w scans'
_diffrn_radiation_type MoK\a
_diffrn_radiation_wavelength 0.71073
_diffrn_reflns_av_R_equivalents 0.0550
_diffrn_reflns_av_unetI/netI 0.0465
_diffrn_reflns_Laue_measured_fraction_full 0.998
_diffrn_reflns_Laue_measured_fraction_max 0.998
_diffrn_reflns_limit_h_max 11
_diffrn_reflns_limit_h_min -11
_diffrn_reflns_limit_k_max 15
_diffrn_reflns_limit_k_min -16
_diffrn_reflns_limit_l_max 15
_diffrn_reflns_limit_l_min -15
_diffrn_reflns_number 9758
_diffrn_reflns_point_group_measured_fraction_full 0.998
_diffrn_reflns_point_group_measured_fraction_max 0.998
_diffrn_reflns_theta_full 25.158
_diffrn_reflns_theta_max 25.158
_diffrn_reflns_theta_min 2.222
_diffrn_source 'fine-focus sealed tube'
_exptl_absorpt_coefficient_mu 1.538
_exptl_absorpt_correction_T_max 1.0000
_exptl_absorpt_correction_T_min 0.7264
_exptl_absorpt_correction_type multi-scan
_exptl_absorpt_process_details 'REQAB, CrystalClear'
_exptl_crystal_colour colorless
_exptl_crystal_density_diffrn 1.600
_exptl_crystal_density_meas ?
_exptl_crystal_density_method 'not measured'
_exptl_crystal_description 'rod fragment'
_exptl_crystal_F_000 784
_exptl_crystal_size_max 0.440
_exptl_crystal_size_mid 0.400
_exptl_crystal_size_min 0.330
_refine_diff_density_max 0.755
_refine_diff_density_min -0.689
_refine_diff_density_rms 0.154
_refine_ls_extinction_method none
_refine_ls_goodness_of_fit_ref 1.099
_refine_ls_hydrogen_treatment constr
_refine_ls_matrix_type full
_refine_ls_number_parameters 176
_refine_ls_number_reflns 2844
_refine_ls_number_restraints 0
_refine_ls_restrained_S_all 1.099
_refine_ls_R_factor_all 0.0945
_refine_ls_R_factor_gt 0.0734
_refine_ls_shift/su_max 0.000
_refine_ls_shift/su_mean 0.000
_refine_ls_structure_factor_coef Fsqd
_refine_ls_weighting_details 'w=1/[\s^2^(Fo^2^)+(0.0546P)^2^+15.2440P] where P=(Fo^2^+2Fc^2^)/3'
_refine_ls_weighting_scheme calc
_refine_ls_wR_factor_gt 0.1576
_refine_ls_wR_factor_ref 0.1798
_reflns_Friedel_coverage 0.000
_reflns_number_gt 2222
_reflns_number_total 2844
_reflns_threshold_expression 'I > 2\s(I)'
_cod_data_source_file c5dt03384e2.cif
_cod_data_source_block FeDMITCl
_cod_depositor_comments
;
The following automatic conversions were performed:

'_exptl_crystal_density_meas' value 'not measured' was changed to '?'
- the value is perceived as not measured.

Automatic conversion script
Id: cif_fix_values 4268 2015-11-12 08:31:59Z antanas 

 Adding full bibliography for 7038216--7038219.cif.
;
_cod_database_code 7038218
_shelx_shelxl_version_number 2014/7
_shelx_space_group_comment
;
The symmetry employed for this shelxl refinement is uniquely defined
by the following loop, which should always be used as a source of
symmetry information in preference to the above space-group names.
They are only intended as comments.
;
_shelx_estimated_absorpt_t_min 0.551
_shelx_estimated_absorpt_t_max 0.631

loop_
_space_group_symop_operation_xyz
'x, y, z'
'-x+1/2, y+1/2, -z+1/2'
'-x, -y, -z'
'x-1/2, -y-1/2, z-1/2'

loop_
_atom_site_label
_atom_site_type_symbol
_atom_site_fract_x
_atom_site_fract_y
_atom_site_fract_z
_atom_site_U_iso_or_equiv
_atom_site_adp_type
_atom_site_occupancy
_atom_site_site_symmetry_order
_atom_site_calc_flag
_atom_site_refinement_flags_posn
_atom_site_refinement_flags_adp
Fe1 Fe 0.40932(10) 0.02186(7) 0.28987(7) 0.0269(3) Uani 1 1 d . .
S1 S 0.32137(17) 0.03870(13) 0.43838(13) 0.0295(4) Uani 1 1 d . .
S2 S 0.17763(19) 0.04259(14) 0.14341(13) 0.0332(4) Uani 1 1 d . .
Cl1 Cl 0.57022(17) 0.14789(12) 0.28813(13) 0.0310(4) Uani 1 1 d . .
Cl2 Cl 0.50770(19) -0.12552(13) 0.26364(14) 0.0341(4) Uani 1 1 d . .
N1 N 0.0112(6) 0.0410(4) 0.3702(4) 0.0279(11) Uani 1 1 d . .
C7 C 0.2039(7) -0.0353(5) 0.0487(5) 0.0286(14) Uani 1 1 d . .
N4 N 0.2658(6) -0.0141(5) -0.0276(4) 0.0328(13) Uani 1 1 d . .
N2 N 0.1066(6) -0.1048(4) 0.3828(4) 0.0287(12) Uani 1 1 d . .
C9 C 0.2644(8) -0.0962(6) -0.0890(6) 0.0387(17) Uani 1 1 d . .
H9 H 0.3017 -0.1005 -0.1486 0.046 Uiso 1 1 calc R U
N3 N 0.1655(6) -0.1297(4) 0.0354(4) 0.0322(12) Uani 1 1 d . .
C6 C 0.0954(9) -0.1854(6) 0.1013(7) 0.0439(18) Uani 1 1 d . .
H6A H 0.1720 -0.2092 0.1649 0.066 Uiso 1 1 calc R U
H6B H 0.0407 -0.2398 0.0602 0.066 Uiso 1 1 calc R U
H6C H 0.0275 -0.1437 0.1219 0.066 Uiso 1 1 calc R U
C4 C -0.0499(7) -0.1136(5) 0.3510(6) 0.0327(15) Uani 1 1 d . .
H4 H -0.1062 -0.1737 0.3368 0.039 Uiso 1 1 calc R U
C5 C -0.1067(7) -0.0242(5) 0.3441(5) 0.0325(15) Uani 1 1 d . .
H5 H -0.2115 -0.0078 0.3243 0.039 Uiso 1 1 calc R U
C2 C 0.1420(7) -0.0087(5) 0.3937(5) 0.0264(13) Uani 1 1 d . .
C10 C 0.2015(8) -0.1688(6) -0.0503(6) 0.0376(16) Uani 1 1 d . .
H10 H 0.1848 -0.2349 -0.0766 0.045 Uiso 1 1 calc R U
C1 C 0.0010(8) 0.1479(5) 0.3676(7) 0.0400(17) Uani 1 1 d . .
H1A H 0.0733 0.1743 0.4318 0.060 Uiso 1 1 calc R U
H1B H -0.0985 0.1674 0.3639 0.060 Uiso 1 1 calc R U
H1C H 0.0216 0.1721 0.3052 0.060 Uiso 1 1 calc R U
C3 C 0.2140(8) -0.1845(6) 0.4052(6) 0.0383(16) Uani 1 1 d . .
H3A H 0.2891 -0.1711 0.3724 0.057 Uiso 1 1 calc R U
H3B H 0.1627 -0.2443 0.3763 0.057 Uiso 1 1 calc R U
H3C H 0.2616 -0.1911 0.4820 0.057 Uiso 1 1 calc R U
C8 C 0.3246(9) 0.0812(7) -0.0420(7) 0.048(2) Uani 1 1 d . .
H8A H 0.2426 0.1240 -0.0786 0.072 Uiso 1 1 calc R U
H8B H 0.3898 0.0743 -0.0844 0.072 Uiso 1 1 calc R U
H8C H 0.3804 0.1082 0.0273 0.072 Uiso 1 1 calc R U

loop_
_atom_site_aniso_label
_atom_site_aniso_U_11
_atom_site_aniso_U_22
_atom_site_aniso_U_33
_atom_site_aniso_U_23
_atom_site_aniso_U_13
_atom_site_aniso_U_12
Fe1 0.0242(5) 0.0306(5) 0.0270(5) -0.0003(4) 0.0101(4) 0.0004(4)
S1 0.0218(8) 0.0414(9) 0.0247(8) -0.0052(7) 0.0068(6) -0.0045(7)
S2 0.0273(8) 0.0454(10) 0.0260(8) -0.0040(7) 0.0076(7) 0.0058(7)
Cl1 0.0272(8) 0.0336(8) 0.0348(8) -0.0009(6) 0.0141(7) -0.0021(6)
Cl2 0.0327(8) 0.0337(9) 0.0354(9) -0.0033(7) 0.0106(7) 0.0054(7)
N1 0.022(3) 0.035(3) 0.027(3) 0.001(2) 0.009(2) 0.002(2)
C7 0.026(3) 0.033(3) 0.024(3) -0.004(3) 0.004(3) 0.004(3)
N4 0.022(3) 0.051(4) 0.026(3) 0.007(2) 0.009(2) 0.001(2)
N2 0.024(3) 0.032(3) 0.029(3) 0.002(2) 0.006(2) 0.002(2)
C9 0.032(4) 0.058(5) 0.026(3) -0.008(3) 0.008(3) 0.004(3)
N3 0.028(3) 0.038(3) 0.027(3) 0.000(2) 0.005(2) -0.001(2)
C6 0.036(4) 0.042(4) 0.047(4) 0.003(3) 0.005(3) -0.006(3)
C4 0.024(3) 0.038(4) 0.033(4) 0.002(3) 0.006(3) -0.007(3)
C5 0.021(3) 0.042(4) 0.031(3) 0.001(3) 0.004(3) -0.006(3)
C2 0.026(3) 0.032(3) 0.021(3) -0.002(2) 0.008(2) 0.000(3)
C10 0.030(3) 0.043(4) 0.035(4) -0.008(3) 0.004(3) 0.005(3)
C1 0.032(4) 0.037(4) 0.048(4) 0.002(3) 0.010(3) 0.004(3)
C3 0.038(4) 0.039(4) 0.038(4) 0.003(3) 0.013(3) 0.003(3)
C8 0.043(4) 0.064(5) 0.042(4) 0.002(4) 0.020(4) -0.004(4)

loop_
_atom_type_symbol
_atom_type_description
_atom_type_scat_dispersion_real
_atom_type_scat_dispersion_imag
_atom_type_scat_source
C C 0.0033 0.0016 'International Tables Vol C Tables 4.2.6.8 and 6.1.1.4'
H H 0.0000 0.0000 'International Tables Vol C Tables 4.2.6.8 and 6.1.1.4'
N N 0.0061 0.0033 'International Tables Vol C Tables 4.2.6.8 and 6.1.1.4'
Cl Cl 0.1484 0.1585 'International Tables Vol C Tables 4.2.6.8 and 6.1.1.4'
Fe Fe 0.3463 0.8444 'International Tables Vol C Tables 4.2.6.8 and 6.1.1.4'
S S 0.1246 0.1234 'International Tables Vol C Tables 4.2.6.8 and 6.1.1.4'

loop_
_geom_angle_atom_site_label_1
_geom_angle_atom_site_label_2
_geom_angle_atom_site_label_3
_geom_angle
Cl2 Fe1 Cl1 110.83(7)
Cl2 Fe1 S1 118.62(7)
Cl1 Fe1 S1 110.36(7)
Cl2 Fe1 S2 106.82(7)
Cl1 Fe1 S2 109.32(7)
S1 Fe1 S2 100.01(7)
C2 S1 Fe1 104.9(2)
C7 S2 Fe1 101.3(2)
C2 N1 C5 109.4(6)
C2 N1 C1 123.7(6)
C5 N1 C1 126.8(6)
N3 C7 N4 106.0(6)
N3 C7 S2 126.6(5)
N4 C7 S2 127.4(5)
C7 N4 C9 109.8(6)
C7 N4 C8 124.6(6)
C9 N4 C8 125.6(6)
C2 N2 C4 108.3(5)
C2 N2 C3 125.3(6)
C4 N2 C3 126.3(6)
C10 C9 N4 107.4(6)
C10 C9 H9 126.3
N4 C9 H9 126.3
C7 N3 C10 110.5(6)
C7 N3 C6 125.5(6)
C10 N3 C6 124.0(6)
N3 C6 H6A 109.5
N3 C6 H6B 109.5
H6A C6 H6B 109.5
N3 C6 H6C 109.5
H6A C6 H6C 109.5
H6B C6 H6C 109.5
C5 C4 N2 107.6(6)
C5 C4 H4 126.2
N2 C4 H4 126.2
C4 C5 N1 107.8(6)
C4 C5 H5 126.1
N1 C5 H5 126.1
N1 C2 N2 106.9(5)
N1 C2 S1 127.4(5)
N2 C2 S1 125.6(5)
C9 C10 N3 106.4(7)
C9 C10 H10 126.8
N3 C10 H10 126.8
N1 C1 H1A 109.5
N1 C1 H1B 109.5
H1A C1 H1B 109.5
N1 C1 H1C 109.5
H1A C1 H1C 109.5
H1B C1 H1C 109.5
N2 C3 H3A 109.5
N2 C3 H3B 109.5
H3A C3 H3B 109.5
N2 C3 H3C 109.5
H3A C3 H3C 109.5
H3B C3 H3C 109.5
N4 C8 H8A 109.5
N4 C8 H8B 109.5
H8A C8 H8B 109.5
N4 C8 H8C 109.5
H8A C8 H8C 109.5
H8B C8 H8C 109.5

loop_
_geom_bond_atom_site_label_1
_geom_bond_atom_site_label_2
_geom_bond_distance
Fe1 Cl2 2.2887(19)
Fe1 Cl1 2.2977(18)
Fe1 S1 2.3688(18)
Fe1 S2 2.3950(19)
S1 C2 1.719(6)
S2 C7 1.715(6)
N1 C2 1.348(8)
N1 C5 1.374(9)
N1 C1 1.462(9)
C7 N3 1.334(9)
C7 N4 1.347(8)
N4 C9 1.378(10)
N4 C8 1.451(10)
N2 C2 1.350(9)
N2 C4 1.397(8)
N2 C3 1.448(9)
C9 C10 1.339(11)
C9 H9 0.9600
N3 C10 1.385(9)
N3 C6 1.463(9)
C6 H6A 0.9600
C6 H6B 0.9600
C6 H6C 0.9600
C4 C5 1.324(10)
C4 H4 0.9600
C5 H5 0.9600
C10 H10 0.9600
C1 H1A 0.9600
C1 H1B 0.9600
C1 H1C 0.9600
C3 H3A 0.9600
C3 H3B 0.9600
C3 H3C 0.9600
C8 H8A 0.9600
C8 H8B 0.9600
C8 H8C 0.9600

loop_
_geom_torsion_atom_site_label_1
_geom_torsion_atom_site_label_2
_geom_torsion_atom_site_label_3
_geom_torsion_atom_site_label_4
_geom_torsion
Fe1 S2 C7 N3 90.7(6)
Fe1 S2 C7 N4 -89.9(6)
N3 C7 N4 C9 0.4(7)
S2 C7 N4 C9 -179.1(5)
N3 C7 N4 C8 -179.6(6)
S2 C7 N4 C8 1.0(10)
C7 N4 C9 C10 -0.1(8)
C8 N4 C9 C10 179.8(6)
N4 C7 N3 C10 -0.6(7)
S2 C7 N3 C10 178.9(5)
N4 C7 N3 C6 179.3(6)
S2 C7 N3 C6 -1.2(10)
C2 N2 C4 C5 -0.5(8)
C3 N2 C4 C5 176.8(6)
N2 C4 C5 N1 0.4(8)
C2 N1 C5 C4 -0.2(8)
C1 N1 C5 C4 176.4(7)
C5 N1 C2 N2 -0.1(7)
C1 N1 C2 N2 -176.9(6)
C5 N1 C2 S1 -176.0(5)
C1 N1 C2 S1 7.2(9)
C4 N2 C2 N1 0.4(7)
C3 N2 C2 N1 -177.0(6)
C4 N2 C2 S1 176.4(5)
C3 N2 C2 S1 -1.0(9)
Fe1 S1 C2 N1 -108.8(5)
Fe1 S1 C2 N2 76.0(6)
N4 C9 C10 N3 -0.2(8)
C7 N3 C10 C9 0.5(8)
C6 N3 C10 C9 -179.4(6)
